data_4312725
loop_
_publ_author_name
'Patrice M. T. Piggot'
'Lincoln A. Hall'
'Andrew J. P. White'
'David J. Williams'

_publ_section_title
;
 Attempted Syntheses of Lanthanide(III) Complexes of the Anisole- and
 Anilinosquarate Ligands
;
_journal_name_full 'Inorganic Chemistry'
_journal_page_first 8344
_journal_page_last 8352
_journal_paper_doi 10.1021/ic034922p
_journal_volume 42
_journal_year 2003
_chemical_formula_sum 'C12 H26 La2 O25'
_chemical_formula_weight 848.15
_chemical_name_systematic
; 
 ? 
;
_space_group_IT_number 14
_symmetry_cell_setting monoclinic
_symmetry_space_group_name_Hall '-P 2ybc'
_symmetry_space_group_name_H-M 'P 1 21/c 1'
_atom_sites_solution_hydrogens geom
_atom_sites_solution_primary direct
_atom_sites_solution_secondary difmap
_audit_creation_method SHELXL
_cell_angle_alpha 90.00
_cell_angle_beta 90.1073(7)
_cell_angle_gamma 90.00
_cell_formula_units_Z 4
_cell_length_a 9.66820(10)
_cell_length_b 15.3770(3)
_cell_length_c 16.4646(3)
_cell_measurement_temperature 150(2)
_cell_volume 2447.75(7)
_computing_data_reduction 'Siemens SHELXTL'
_computing_molecular_graphics 'Siemens SHELXTL'
_computing_publication_material 'Siemens SHELXTL'
_computing_structure_refinement 'SHELXL-93 (Sheldrick, 1993)'
_computing_structure_solution 'SHELXS-86 (Sheldrick, 1990)'
_diffrn_ambient_temperature 150(2)
_diffrn_measurement_device 'Nonius Kappa CCD'
_diffrn_measurement_method '\w scans'
_diffrn_radiation_monochromator graphite
_diffrn_radiation_source 'fine-focus sealed tube'
_diffrn_radiation_type MoK\a
_diffrn_radiation_wavelength 0.71073
_diffrn_reflns_av_R_equivalents 0.0565
_diffrn_reflns_av_sigmaI/netI 0.0405
_diffrn_reflns_limit_h_max 12
_diffrn_reflns_limit_h_min -12
_diffrn_reflns_limit_k_max 19
_diffrn_reflns_limit_k_min -19
_diffrn_reflns_limit_l_max 21
_diffrn_reflns_limit_l_min -19
_diffrn_reflns_number 31716
_diffrn_reflns_theta_max 27.50
_diffrn_reflns_theta_min 2.78
_exptl_absorpt_coefficient_mu 3.557
_exptl_absorpt_correction_T_max 0.5364
_exptl_absorpt_correction_T_min 0.3691
_exptl_absorpt_correction_type empirical
_exptl_crystal_colour Colourless
_exptl_crystal_density_diffrn 2.302
_exptl_crystal_description plates
_exptl_crystal_F_000 1648
_exptl_crystal_size_max 0.35
_exptl_crystal_size_mid 0.24
_exptl_crystal_size_min 0.20
_refine_diff_density_max 1.475
_refine_diff_density_min -1.602
_refine_diff_density_rms 0.156
_refine_ls_extinction_coef 0.00083(12)
_refine_ls_extinction_expression Fc^*^=kFc[1+0.001xFc^2^\l^3^/sin(2\q)]^-1/4^
_refine_ls_extinction_method SHELXL
_refine_ls_goodness_of_fit_all 1.047
_refine_ls_goodness_of_fit_obs 1.077
_refine_ls_matrix_type full
_refine_ls_number_parameters 457
_refine_ls_number_reflns 5382
_refine_ls_number_restraints 26
_refine_ls_restrained_S_all 1.068
_refine_ls_restrained_S_obs 1.073
_refine_ls_R_factor_all 0.0380
_refine_ls_R_factor_obs 0.0300
_refine_ls_shift/esd_max -0.004
_refine_ls_shift/esd_mean 0.000
_refine_ls_structure_factor_coef Fsqd
_refine_ls_weighting_details 'w=1/[\s^2^(Fo^2^)+(0.0426P)^2^+1.5758P] where P=(Fo^2^+2Fc^2^)/3'
_refine_ls_weighting_scheme calc
_refine_ls_wR_factor_all 0.0815
_refine_ls_wR_factor_obs 0.0751
_reflns_number_observed 4771
_reflns_number_total 5612
_reflns_observed_criterion >2sigma(I)
_cod_data_source_file ic034922psi20030801_060640_8.cif
_cod_data_source_block Compound8
_cod_depositor_comments
;
The following automatic conversions were performed:

'_symmetry_cell_setting' value 'Monoclinic' changed to 'monoclinic'
according to the built-in table from CIF Core dictionary named
'cif_core.dic' version 2.4.1 from
2010-06-29.

'_exptl_absorpt_correction_type' value 'Empirical'
changed to 'empirical' according to the built-in table from CIF Core
dictionary named 'cif_core.dic' version 2.4.1 from 2010-06-29.

Automatic conversion script
Id: cif_fix_values 1646 2011-03-28 12:23:43Z adriana 

The following automatic conversions were performed:

'_refine_ls_weighting_scheme' value 'calc
w=1/[\s^2^(Fo^2^)+(0.0426P)^2^+1.5758P] where P=(Fo^2^+2Fc^2^)/3' was
changed to 'calc'. New tag '_refine_ls_weighting_details' was
created. The value of the new tag was set to
'w=1/[\s^2^(Fo^2^)+(0.0426P)^2^+1.5758P] where P=(Fo^2^+2Fc^2^)/3'.

Automatic conversion script
Id: cif_fix_values 3143 2015-03-26 13:38:13Z robertas 
;
_cod_database_code 4312725

loop_
_symmetry_equiv_pos_as_xyz
'x, y, z'
'-x, y+1/2, -z+1/2'
'-x, -y, -z'
'x, -y-1/2, z-1/2'

loop_
_atom_site_aniso_label
_atom_site_aniso_U_11
_atom_site_aniso_U_22
_atom_site_aniso_U_33
_atom_site_aniso_U_23
_atom_site_aniso_U_13
_atom_site_aniso_U_12
La1 0.01172(11) 0.00721(11) 0.01201(12) 0.00017(6) -0.00071(7) -0.00020(5)
La2 0.01201(11) 0.00732(11) 0.01228(12) 0.00003(6) -0.00075(7) 0.00014(5)
C1 0.0110(14) 0.0091(14) 0.0170(15) 0.0012(12) 0.0004(11) 0.0003(10)
O1 0.0236(12) 0.0111(10) 0.0152(11) -0.0016(9) 0.0010(9) -0.0024(9)
C2 0.0138(14) 0.0074(13) 0.0141(15) -0.0004(12) 0.0021(11) 0.0008(11)
O2 0.0227(12) 0.0095(11) 0.0183(12) 0.0022(9) -0.0024(9) 0.0012(9)
C3 0.0118(14) 0.0101(14) 0.0149(15) 0.0008(12) -0.0007(11) 0.0008(11)
O3 0.0235(12) 0.0131(11) 0.0158(11) -0.0014(9) -0.0019(9) -0.0008(9)
C4 0.0098(14) 0.0133(15) 0.018(2) 0.0011(12) -0.0007(11) -0.0003(11)
O4 0.0262(12) 0.0117(11) 0.0171(11) 0.0027(9) -0.0010(9) -0.0009(9)
C5 0.0097(14) 0.0089(14) 0.0157(15) -0.0010(12) -0.0005(11) -0.0008(11)
O5 0.0220(12) 0.0091(11) 0.0196(12) 0.0026(9) -0.0018(9) 0.0017(9)
C6 0.0085(13) 0.0103(14) 0.0170(15) 0.0004(12) -0.0007(11) -0.0003(10)
O6 0.0212(12) 0.0097(10) 0.0173(11) -0.0002(8) -0.0004(9) 0.0001(8)
C7 0.0096(13) 0.0126(15) 0.0169(15) 0.0005(12) -0.0008(11) -0.0010(11)
O7 0.0255(12) 0.0111(11) 0.0194(12) 0.0048(9) -0.0033(9) 0.0005(9)
C8 0.0097(14) 0.0112(14) 0.019(2) 0.0007(12) -0.0012(11) 0.0000(11)
O8 0.0223(12) 0.0108(11) 0.0161(11) -0.0017(9) -0.0026(9) 0.0005(9)
C9 0.0083(14) 0.0138(15) 0.018(2) 0.0022(11) -0.0010(11) 0.0011(10)
O9 0.0164(11) 0.0106(10) 0.0182(11) 0.0004(9) -0.0014(8) -0.0012(8)
C10 0.0136(15) 0.0152(15) 0.015(2) 0.0021(11) 0.0000(12) 0.0006(11)
O10 0.0218(12) 0.0142(11) 0.0167(12) -0.0014(8) -0.0043(9) 0.0015(9)
C11 0.0100(13) 0.0132(14) 0.0170(15) 0.0007(12) 0.0024(11) -0.0011(11)
O11 0.0204(12) 0.0097(11) 0.0242(12) 0.0010(9) 0.0023(9) 0.0038(9)
C12 0.0109(14) 0.0116(15) 0.016(2) 0.0017(11) -0.0009(11) -0.0008(10)
O12 0.0191(12) 0.0159(12) 0.0156(12) 0.0000(8) -0.0007(9) -0.0007(8)
O13 0.0186(12) 0.0136(12) 0.0233(13) 0.0005(9) 0.0063(9) 0.0010(9)
O14 0.0200(13) 0.0317(14) 0.0195(13) -0.0052(11) 0.0016(10) -0.0070(11)
O15 0.0157(12) 0.0156(12) 0.0270(14) 0.0012(9) -0.0039(10) -0.0011(8)
O16 0.0243(12) 0.0139(11) 0.0172(12) -0.0047(9) -0.0061(9) 0.0049(9)
O17 0.0160(11) 0.0132(11) 0.0148(11) -0.0004(9) -0.0010(9) 0.0005(8)
O18 0.0342(15) 0.0226(13) 0.0195(13) -0.0001(10) -0.0058(11) 0.0109(11)
O19 0.0205(13) 0.0360(15) 0.0185(13) -0.0058(11) 0.0008(10) -0.0085(11)
O20 0.0159(12) 0.0106(12) 0.0288(14) 0.0011(9) -0.0053(10) -0.0004(8)
O21 0.0247(13) 0.0152(11) 0.0194(12) -0.0030(9) -0.0066(10) 0.0026(9)
O22 0.0160(11) 0.0127(11) 0.0190(12) -0.0003(9) 0.0024(9) 0.0007(8)
O23 0.0172(12) 0.0110(11) 0.0185(12) 0.0009(8) -0.0015(9) -0.0006(8)
O30 0.0258(13) 0.0175(12) 0.0169(13) 0.0003(9) 0.0012(10) -0.0011(9)
O40 0.0281(13) 0.0144(12) 0.0167(13) 0.0014(9) 0.0012(10) 0.0025(9)

loop_
_atom_site_label
_atom_site_type_symbol
_atom_site_fract_x
_atom_site_fract_y
_atom_site_fract_z
_atom_site_U_iso_or_equiv
_atom_site_thermal_displace_type
_atom_site_occupancy
_atom_site_calc_flag
_atom_site_refinement_flags
_atom_site_disorder_group
La1 La 0.70057(2) 0.587108(10) 0.099013(10) 0.01031(8) Uani 1 d . .
La2 La 0.72127(2) 0.092098(10) 0.098433(10) 0.01054(8) Uani 1 d . .
C1 C 0.7977(3) 0.7927(2) 0.1843(2) 0.0124(6) Uani 1 d . .
O1 O 0.7755(2) 0.73895(14) 0.12745(14) 0.0166(5) Uani 1 d . .
C2 C 0.8078(3) 0.8876(2) 0.1875(2) 0.0118(6) Uani 1 d . .
O2 O 0.7978(2) 0.94627(14) 0.13482(14) 0.0168(5) Uani 1 d . .
C3 C 0.8301(3) 0.8840(2) 0.2746(2) 0.0123(6) Uani 1 d . .
O3 O 0.8481(2) 0.94016(15) 0.32885(13) 0.0175(5) Uani 1 d . .
C4 C 0.8200(3) 0.7879(2) 0.2717(2) 0.0137(6) Uani 1 d . .
O4 O 0.8258(2) 0.72680(14) 0.32205(13) 0.0183(5) Uani 1 d . .
C5 C 0.8248(3) 0.3877(2) 0.1845(2) 0.0114(6) Uani 1 d . .
O5 O 0.8006(2) 0.44512(14) 0.13253(14) 0.0169(5) Uani 1 d . .
C6 C 0.8306(3) 0.2929(2) 0.1809(2) 0.0119(6) Uani 1 d . .
O6 O 0.8157(2) 0.23891(14) 0.12399(13) 0.0161(5) Uani 1 d . .
C7 C 0.8531(3) 0.2893(2) 0.2685(2) 0.0130(6) Uani 1 d . .
O7 O 0.8653(2) 0.22966(14) 0.31970(14) 0.0187(5) Uani 1 d . .
C8 C 0.8487(3) 0.3844(2) 0.2720(2) 0.0133(6) Uani 1 d . .
O8 O 0.8573(2) 0.44108(14) 0.32714(13) 0.0164(5) Uani 1 d . .
C9 C 0.4909(3) 0.4052(2) 0.1454(2) 0.0132(6) Uani 1 d . .
O9 O 0.4965(2) 0.48789(14) 0.14350(13) 0.0151(4) Uani 1 d . .
C10 C 0.4687(3) 0.3361(2) 0.0852(2) 0.0147(6) Uani 1 d . .
O10 O 0.4366(2) 0.33136(13) 0.01186(14) 0.0176(5) Uani 1 d . .
C11 C 0.5048(3) 0.2710(2) 0.1476(2) 0.0134(6) Uani 1 d . .
O11 O 0.5274(2) 0.19095(14) 0.14759(14) 0.0181(5) Uani 1 d . .
C12 C 0.5090(3) 0.3404(2) 0.2094(2) 0.0127(6) Uani 1 d . .
O12 O 0.5238(2) 0.34240(13) 0.28507(14) 0.0168(5) Uani 1 d . .
O13 O 0.4982(2) 0.67103(15) 0.15876(15) 0.0185(5) Uani 1 d D .
H13A H 0.4443(34) 0.6362(22) 0.1891(21) 0.036(12) Uiso 1 d D .
H13B H 0.4993(52) 0.7277(8) 0.1723(29) 0.061(16) Uiso 1 d D .
O14 O 0.8739(2) 0.6219(2) -0.01205(15) 0.0237(5) Uani 1 d D .
H14A H 0.8715(64) 0.6009(32) -0.0631(12) 0.067(19) Uiso 1 d D .
H14B H 0.9625(15) 0.6346(32) 0.0000(28) 0.044(13) Uiso 1 d D .
O15 O 0.9508(3) 0.59080(14) 0.1555(2) 0.0194(5) Uani 1 d D .
H15A H 0.9971(39) 0.5402(14) 0.1600(27) 0.039(13) Uiso 1 d D .
H15B H 1.0005(35) 0.6381(16) 0.1692(24) 0.025(11) Uiso 1 d D .
O16 O 0.6742(2) 0.47746(14) -0.01427(13) 0.0184(5) Uani 1 d D .
H16A H 0.6206(36) 0.4819(29) -0.0588(15) 0.038(13) Uiso 1 d D .
H16B H 0.7344(34) 0.4328(18) -0.0133(27) 0.035(12) Uiso 1 d D .
O17 O 0.7044(2) 0.57905(14) 0.26028(14) 0.0147(5) Uani 1 d D .
H17A H 0.7343(52) 0.6321(15) 0.2753(31) 0.061(16) Uiso 1 d D .
H17B H 0.7628(36) 0.5393(21) 0.2811(26) 0.043(13) Uiso 1 d D .
O18 O 0.5981(3) 0.1738(2) -0.0233(2) 0.0255(6) Uani 1 d D .
H18A H 0.5375(38) 0.2182(20) -0.0245(32) 0.066(16) Uiso 1 d D .
H18B H 0.6250(62) 0.1643(39) -0.0749(13) 0.095(23) Uiso 1 d D .
O19 O 0.8980(3) 0.1158(2) -0.01356(15) 0.0250(5) Uani 1 d D .
H19A H 0.8780(70) 0.1047(40) -0.0659(12) 0.089(23) Uiso 1 d D .
H19B H 0.9804(24) 0.1354(32) 0.0041(29) 0.054(15) Uiso 1 d D .
O20 O 0.9704(3) 0.09009(13) 0.1539(2) 0.0185(5) Uani 1 d D .
H20A H 1.0111(38) 0.0390(13) 0.1659(25) 0.032(12) Uiso 1 d D .
H20B H 1.0124(42) 0.1398(16) 0.1690(27) 0.040(13) Uiso 1 d D .
O21 O 0.6693(2) -0.01447(15) -0.01354(14) 0.0197(5) Uani 1 d D .
H21A H 0.7133(45) -0.0660(15) -0.0114(31) 0.051(14) Uiso 1 d D .
H21B H 0.6195(43) -0.0124(34) -0.0597(16) 0.055(15) Uiso 1 d D .
O22 O 0.5062(2) 0.00762(14) 0.14924(14) 0.0159(5) Uani 1 d D .
H22A H 0.4604(37) 0.0411(23) 0.1850(20) 0.041(12) Uiso 1 d D .
H22B H 0.5003(56) -0.0505(5) 0.1550(33) 0.069(17) Uiso 1 d D .
O23 O 0.7223(2) 0.09211(13) 0.25853(15) 0.0155(5) Uani 1 d D .
H23A H 0.7687(41) 0.1389(18) 0.2768(26) 0.042(13) Uiso 1 d D .
H23B H 0.7538(43) 0.0423(15) 0.2805(25) 0.038(13) Uiso 1 d D .
O30 O 0.8486(3) 0.33238(15) -0.0210(2) 0.0201(5) Uani 1 d D .
H30A H 0.8486(59) 0.3025(31) 0.0260(17) 0.076(19) Uiso 1 d D .
H30B H 0.8469(47) 0.3032(26) -0.0684(14) 0.042(13) Uiso 1 d D .
O40 O 0.8235(3) 0.66720(14) 0.4820(2) 0.0198(5) Uani 1 d D .
H40A H 0.8254(48) 0.6989(25) 0.4361(15) 0.042(13) Uiso 1 d D .
H40B H 0.8049(51) 0.6992(28) 0.5265(18) 0.058(15) Uiso 1 d D .

loop_
_atom_type_symbol
_atom_type_description
_atom_type_scat_dispersion_real
_atom_type_scat_dispersion_imag
_atom_type_scat_source
C C 0.0033 0.0016 'International Tables Vol C Tables 4.2.6.8 and 6.1.1.4'
H H 0.0000 0.0000 'International Tables Vol C Tables 4.2.6.8 and 6.1.1.4'
O O 0.0106 0.0060 'International Tables Vol C Tables 4.2.6.8 and 6.1.1.4'
La La -0.2871 2.4523 'International Tables Vol C Tables 4.2.6.8 and 6.1.1.4'

loop_
_geom_angle_atom_site_label_1
_geom_angle_atom_site_label_2
_geom_angle_atom_site_label_3
_geom_angle
_geom_angle_site_symmetry_1
_geom_angle_site_symmetry_3
_geom_angle_publ_flag
O5 La1 O1 132.75(8) . . ?
O5 La1 O16 67.11(7) . . ?
O1 La1 O16 142.54(8) . . ?
O5 La1 O14 95.10(8) . . ?
O1 La1 O14 75.27(8) . . ?
O16 La1 O14 71.02(8) . . ?
O5 La1 O13 131.96(7) . . ?
O1 La1 O13 71.04(7) . . ?
O16 La1 O13 123.19(8) . . ?
O14 La1 O13 132.92(8) . . ?
O5 La1 O10 142.62(7) . 3_665 ?
O1 La1 O10 80.00(7) . 3_665 ?
O16 La1 O10 75.57(7) . 3_665 ?
O14 La1 O10 74.19(8) . 3_665 ?
O13 La1 O10 68.42(8) . 3_665 ?
O5 La1 O15 64.59(7) . . ?
O1 La1 O15 68.93(7) . . ?
O16 La1 O15 111.88(7) . . ?
O14 La1 O15 68.71(8) . . ?
O13 La1 O15 124.63(8) . . ?
O10 La1 O15 136.23(7) 3_665 . ?
O5 La1 O9 73.33(7) . . ?
O1 La1 O9 135.91(7) . . ?
O16 La1 O9 74.98(7) . . ?
O14 La1 O9 145.93(7) . . ?
O13 La1 O9 66.69(7) . . ?
O10 La1 O9 95.46(7) 3_665 . ?
O15 La1 O9 128.32(7) . . ?
O5 La1 O17 74.27(7) . . ?
O1 La1 O17 81.51(7) . . ?
O16 La1 O17 135.02(7) . . ?
O14 La1 O17 136.14(7) . . ?
O13 La1 O17 69.29(7) . . ?
O10 La1 O17 137.35(7) 3_665 . ?
O15 La1 O17 68.36(8) . . ?
O9 La1 O17 72.56(7) . . ?
O2 La2 O6 133.41(8) 1_545 . ?
O2 La2 O21 68.95(7) 1_545 . ?
O6 La2 O21 142.45(8) . . ?
O2 La2 O19 96.08(8) 1_545 . ?
O6 La2 O19 75.17(8) . . ?
O21 La2 O19 72.27(8) . . ?
O2 La2 O11 134.01(7) 1_545 . ?
O6 La2 O11 70.89(7) . . ?
O21 La2 O11 118.40(7) . . ?
O19 La2 O11 129.87(8) . . ?
O2 La2 O20 67.55(7) 1_545 . ?
O6 La2 O20 66.76(7) . . ?
O21 La2 O20 115.94(8) . . ?
O19 La2 O20 68.26(8) . . ?
O11 La2 O20 125.66(7) . . ?
O2 La2 O22 72.70(7) 1_545 . ?
O6 La2 O22 134.38(7) . . ?
O21 La2 O22 75.58(7) . . ?
O19 La2 O22 147.84(8) . . ?
O11 La2 O22 66.75(7) . . ?
O20 La2 O22 129.04(7) . . ?
O2 La2 O23 75.73(7) 1_545 . ?
O6 La2 O23 80.16(7) . . ?
O21 La2 O23 137.14(7) . . ?
O19 La2 O23 136.39(8) . . ?
O11 La2 O23 71.55(7) . . ?
O20 La2 O23 69.11(8) . . ?
O22 La2 O23 71.26(7) . . ?
O2 La2 O18 139.41(8) 1_545 . ?
O6 La2 O18 82.00(8) . . ?
O21 La2 O18 70.46(8) . . ?
O19 La2 O18 71.62(9) . . ?
O11 La2 O18 68.10(8) . . ?
O20 La2 O18 133.92(8) . . ?
O22 La2 O18 97.03(8) . . ?
O23 La2 O18 139.30(7) . . ?
O1 C1 C4 136.2(3) . . ?
O1 C1 C2 133.5(3) . . ?
C4 C1 C2 90.3(2) . . ?
C1 O1 La1 143.1(2) . . ?
O2 C2 C3 136.2(3) . . ?
O2 C2 C1 133.4(3) . . ?
C3 C2 C1 90.4(2) . . ?
C2 O2 La2 148.7(2) . 1_565 ?
O3 C3 C2 134.2(3) . . ?
O3 C3 C4 135.9(3) . . ?
C2 C3 C4 89.9(2) . . ?
O4 C4 C1 134.2(3) . . ?
O4 C4 C3 136.4(3) . . ?
C1 C4 C3 89.4(2) . . ?
O5 C5 C6 133.2(3) . . ?
O5 C5 C8 136.7(3) . . ?
C6 C5 C8 90.0(2) . . ?
C5 O5 La1 148.9(2) . . ?
O6 C6 C5 133.1(3) . . ?
O6 C6 C7 136.6(3) . . ?
C5 C6 C7 90.2(2) . . ?
C6 O6 La2 140.4(2) . . ?
O7 C7 C6 135.0(3) . . ?
O7 C7 C8 135.1(3) . . ?
C6 C7 C8 89.8(2) . . ?
O8 C8 C5 134.2(3) . . ?
O8 C8 C7 135.8(3) . . ?
C5 C8 C7 90.0(2) . . ?
O9 C9 C12 134.0(3) . . ?
O9 C9 C10 135.4(3) . . ?
C12 C9 C10 90.6(2) . . ?
C9 O9 La1 128.7(2) . . ?
O10 C10 C9 136.9(3) . . ?
O10 C10 C11 133.8(3) . . ?
C9 C10 C11 89.3(2) . . ?
C10 O10 La1 141.5(2) . 3_665 ?
O11 C11 C10 135.2(3) . . ?
O11 C11 C12 135.1(3) . . ?
C10 C11 C12 89.7(2) . . ?
C11 O11 La2 135.8(2) . . ?
O12 C12 C9 135.5(3) . . ?
O12 C12 C11 134.9(3) . . ?
C9 C12 C11 89.6(2) . . ?

loop_
_geom_bond_atom_site_label_1
_geom_bond_atom_site_label_2
_geom_bond_distance
_geom_bond_site_symmetry_2
_geom_bond_publ_flag
La1 O5 2.451(2) . ?
La1 O1 2.489(2) . ?
La1 O16 2.527(2) . ?
La1 O14 2.540(2) . ?
La1 O13 2.543(2) . ?
La1 O10 2.580(2) 3_665 ?
La1 O15 2.592(2) . ?
La1 O9 2.600(2) . ?
La1 O17 2.658(2) . ?
La2 O2 2.436(2) 1_545 ?
La2 O6 2.471(2) . ?
La2 O21 2.516(2) . ?
La2 O19 2.543(2) . ?
La2 O11 2.547(2) . ?
La2 O20 2.575(2) . ?
La2 O22 2.591(2) . ?
La2 O23 2.636(2) . ?
La2 O18 2.647(2) . ?
C1 O1 1.267(4) . ?
C1 C4 1.457(4) . ?
C1 C2 1.464(4) . ?
C2 O2 1.254(4) . ?
C2 C3 1.451(4) . ?
O2 La2 2.436(2) 1_565 ?
C3 O3 1.255(4) . ?
C3 C4 1.482(4) . ?
C4 O4 1.253(4) . ?
C5 O5 1.252(4) . ?
C5 C6 1.459(4) . ?
C5 C8 1.460(4) . ?
C6 O6 1.260(4) . ?
C6 C7 1.460(4) . ?
C7 O7 1.251(4) . ?
C7 C8 1.465(4) . ?
C8 O8 1.261(4) . ?
C9 O9 1.273(3) . ?
C9 C12 1.460(4) . ?
C9 C10 1.469(4) . ?
C10 O10 1.249(4) . ?
C10 C11 1.475(4) . ?
O10 La1 2.580(2) 3_665 ?
C11 O11 1.250(4) . ?
C11 C12 1.476(4) . ?
C12 O12 1.254(4) . ?
